data_4022823
loop_
_publ_author_name
'Yit Wooi Goh'
'Stephen M. Danczak'
'Tang Kuan Lim'
'Jonathan M. White'

_publ_section_title
;
 Manifestations of the Alder-Rickert Reaction in the Structures
 of Bicyclo[2.2.2]octadiene and Bicyclo[2.2.2]octene Derivatives
;
_journal_name_full 'Journal of Organic Chemistry'
_journal_page_first 2929
_journal_page_last 2935
_journal_paper_doi 10.1021/jo0625610
_journal_volume 72
_journal_year 2007
_chemical_formula_sum 'C16 H18 O4'
_chemical_formula_weight 274.30
_chemical_name_systematic
;
 ?
;
_space_group_IT_number 62
_symmetry_cell_setting orthorhombic
_symmetry_space_group_name_Hall '-P 2ac 2n'
_symmetry_space_group_name_H-M 'P n m a'
_atom_sites_solution_hydrogens geom
_atom_sites_solution_primary direct
_atom_sites_solution_secondary difmap
_audit_creation_method SHELXL-97
_cell_angle_alpha 90.00
_cell_angle_beta 90.00
_cell_angle_gamma 90.00
_cell_formula_units_Z 4
_cell_length_a 8.2293(9)
_cell_length_b 17.9162(19)
_cell_length_c 9.5373(10)
_cell_measurement_reflns_used 2668
_cell_measurement_temperature 130(2)
_cell_measurement_theta_max 27.29
_cell_measurement_theta_min 2.42
_cell_volume 1406.2(3)
_computing_cell_refinement 'Bruker SMART'
_computing_data_collection 'Bruker SMART'
_computing_data_reduction 'Bruker SAINT'
_computing_molecular_graphics 'Bruker SHELXTL'
_computing_publication_material 'Bruker SHELXTL'
_computing_structure_refinement 'Bruker SHELXTL'
_computing_structure_solution 'Bruker SHELXTL'
_diffrn_ambient_temperature 293(2)
_diffrn_measured_fraction_theta_full 0.998
_diffrn_measured_fraction_theta_max 0.998
_diffrn_measurement_device_type 'CCD area detector'
_diffrn_measurement_method 'phi and omega scans'
_diffrn_radiation_monochromator graphite
_diffrn_radiation_source 'fine-focus sealed tube'
_diffrn_radiation_type MoK\a
_diffrn_radiation_wavelength 0.71073
_diffrn_reflns_av_R_equivalents 0.0539
_diffrn_reflns_av_sigmaI/netI 0.0319
_diffrn_reflns_limit_h_max 9
_diffrn_reflns_limit_h_min -9
_diffrn_reflns_limit_k_max 19
_diffrn_reflns_limit_k_min -21
_diffrn_reflns_limit_l_max 7
_diffrn_reflns_limit_l_min -11
_diffrn_reflns_number 5965
_diffrn_reflns_theta_full 25.00
_diffrn_reflns_theta_max 25.00
_diffrn_reflns_theta_min 2.27
_exptl_absorpt_coefficient_mu 0.093
_exptl_crystal_colour colourless
_exptl_crystal_density_diffrn 1.296
_exptl_crystal_density_method 'not measured'
_exptl_crystal_description block
_exptl_crystal_F_000 584
_exptl_crystal_size_max 0.30
_exptl_crystal_size_mid 0.20
_exptl_crystal_size_min 0.20
_refine_diff_density_max 0.202
_refine_diff_density_min -0.195
_refine_diff_density_rms 0.038
_refine_ls_extinction_method none
_refine_ls_goodness_of_fit_ref 1.031
_refine_ls_hydrogen_treatment mixed
_refine_ls_matrix_type full
_refine_ls_number_parameters 92
_refine_ls_number_reflns 1271
_refine_ls_number_restraints 0
_refine_ls_restrained_S_all 1.031
_refine_ls_R_factor_all 0.0404
_refine_ls_R_factor_gt 0.0359
_refine_ls_shift/su_max 0.000
_refine_ls_shift/su_mean 0.000
_refine_ls_structure_factor_coef Fsqd
_refine_ls_weighting_details 'calc w=1/[\s^2^(Fo^2^)+(0.0633P)^2^+0.1642P] where P=(Fo^2^+2Fc^2^)/3'
_refine_ls_weighting_scheme calc
_refine_ls_wR_factor_gt 0.1015
_refine_ls_wR_factor_ref 0.1043
_reflns_number_gt 1109
_reflns_number_total 1271
_reflns_threshold_expression >2sigma(I)
_cod_data_source_file jo0625610si20061219_073713_4.cif
_cod_data_source_block CMPD14
_cod_depositor_comments
;
The following automatic conversions were performed:
'_symmetry_cell_setting' value 'Orthorhombic' changed to 'orthorhombic'
according to '/home/saulius/struct/CIF-dictionaries/cif_core.dic'
dictionary named 'cif_core.dic' version 2.4.1 from 2010-06-29.

Automatic conversion script
Id: cif_fix_enum 1527 2010-12-29 10:47:43Z saulius 
;
_cod_database_code 4022823

loop_
_symmetry_equiv_pos_as_xyz
'x, y, z'
'-x+1/2, -y, z+1/2'
'-x, y+1/2, -z'
'x+1/2, -y+1/2, -z+1/2'
'-x, -y, -z'
'x-1/2, y, -z-1/2'
'x, -y-1/2, z'
'-x-1/2, y-1/2, z-1/2'

loop_
_atom_site_label
_atom_site_type_symbol
_atom_site_fract_x
_atom_site_fract_y
_atom_site_fract_z
_atom_site_U_iso_or_equiv
_atom_site_adp_type
_atom_site_occupancy
_atom_site_symmetry_multiplicity
_atom_site_calc_flag
_atom_site_refinement_flags
C1 C 0.04000(15) 0.71142(7) 0.10456(13) 0.0258(3) Uani 1 1 d .
H1 H -0.0482 0.6852 0.1405 0.031 Uiso 1 1 calc R
C2 C 0.17244(14) 0.67357(7) 0.05057(12) 0.0238(3) Uani 1 1 d .
C3 C 0.30596(14) 0.71090(7) -0.00281(12) 0.0230(3) Uani 1 1 d .
C4 C 0.45706(15) 0.67781(7) -0.06545(13) 0.0266(3) Uani 1 1 d .
H4 H 0.4529 0.6232 -0.0637 0.032 Uiso 1 1 calc R
C5 C 0.47286(16) 0.70708(7) -0.21686(14) 0.0320(4) Uani 1 1 d .
H5A H 0.5730 0.6888 -0.2581 0.038 Uiso 1 1 calc R
H5B H 0.3829 0.6888 -0.2729 0.038 Uiso 1 1 calc R
C6 C 0.60360(15) 0.70702(7) 0.01829(13) 0.0298(3) Uani 1 1 d .
H6A H 0.7035 0.6888 -0.0234 0.036 Uiso 1 1 calc R
H6B H 0.5981 0.6888 0.1139 0.036 Uiso 1 1 calc R
C7 C 0.22861(17) 0.55408(7) 0.14477(14) 0.0331(4) Uani 1 1 d .
C8 C 0.1967(2) 0.47331(8) 0.12256(18) 0.0485(4) Uani 1 1 d .
H8A H 0.2579 0.4447 0.1892 0.073 Uiso 1 1 calc R
H8B H 0.2286 0.4596 0.0292 0.073 Uiso 1 1 calc R
H8C H 0.0829 0.4635 0.1348 0.073 Uiso 1 1 calc R
O1 O 0.30056(16) 0.58138(6) 0.24062(11) 0.0562(4) Uani 1 1 d .
O2 O 0.16329(11) 0.59517(5) 0.04003(9) 0.0305(3) Uani 1 1 d .

loop_
_atom_site_aniso_label
_atom_site_aniso_U_11
_atom_site_aniso_U_22
_atom_site_aniso_U_33
_atom_site_aniso_U_23
_atom_site_aniso_U_13
_atom_site_aniso_U_12
C1 0.0206(7) 0.0355(7) 0.0212(6) 0.0022(5) -0.0018(5) -0.0046(5)
C2 0.0267(7) 0.0230(7) 0.0218(6) -0.0012(5) -0.0040(5) -0.0025(5)
C3 0.0229(7) 0.0273(7) 0.0189(6) -0.0018(5) -0.0030(5) 0.0006(5)
C4 0.0252(7) 0.0278(7) 0.0268(7) -0.0033(5) 0.0010(5) 0.0035(5)
C5 0.0240(7) 0.0475(9) 0.0245(7) -0.0065(6) 0.0004(5) 0.0019(5)
C6 0.0234(7) 0.0408(8) 0.0252(6) -0.0008(5) 0.0001(5) 0.0056(5)
C7 0.0351(8) 0.0275(8) 0.0367(7) 0.0004(6) -0.0048(6) -0.0026(6)
C8 0.0583(11) 0.0282(8) 0.0592(10) 0.0011(7) -0.0114(8) -0.0049(7)
O1 0.0835(9) 0.0310(6) 0.0540(7) 0.0021(5) -0.0365(6) -0.0044(5)
O2 0.0355(6) 0.0246(5) 0.0314(5) -0.0018(4) -0.0048(4) -0.0059(4)

loop_
_atom_type_symbol
_atom_type_description
_atom_type_scat_dispersion_real
_atom_type_scat_dispersion_imag
_atom_type_scat_source
C C 0.0033 0.0016 'International Tables Vol C Tables 4.2.6.8 and 6.1.1.4'
H H 0.0000 0.0000 'International Tables Vol C Tables 4.2.6.8 and 6.1.1.4'
O O 0.0106 0.0060 'International Tables Vol C Tables 4.2.6.8 and 6.1.1.4'

loop_
_geom_angle_atom_site_label_1
_geom_angle_atom_site_label_2
_geom_angle_atom_site_label_3
_geom_angle
_geom_angle_site_symmetry_1
_geom_angle_site_symmetry_3
C1 C1 C2 119.36(7) 7_575 .
C1 C1 H1 120.3 7_575 .
C2 C1 H1 120.3 . .
C3 C2 C1 121.72(12) . .
C3 C2 O2 119.85(10) . .
C1 C2 O2 118.22(10) . .
C2 C3 C3 118.91(7) . 7_575
C2 C3 C4 127.83(11) . .
C3 C3 C4 113.25(7) 7_575 .
C3 C4 C6 107.96(10) . .
C3 C4 C5 107.95(10) . .
C6 C4 C5 107.73(10) . .
C3 C4 H4 111.0 . .
C6 C4 H4 111.0 . .
C5 C4 H4 111.0 . .
C5 C5 C4 109.88(7) 7_575 .
C5 C5 H5A 109.7 7_575 .
C4 C5 H5A 109.7 . .
C5 C5 H5B 109.7 7_575 .
C4 C5 H5B 109.7 . .
H5A C5 H5B 108.2 . .
C4 C6 C6 109.89(7) . 7_575
C4 C6 H6A 109.7 . .
C6 C6 H6A 109.7 7_575 .
C4 C6 H6B 109.7 . .
C6 C6 H6B 109.7 7_575 .
H6A C6 H6B 108.2 . .
O1 C7 O2 122.67(12) . .
O1 C7 C8 126.57(13) . .
O2 C7 C8 110.77(11) . .
C7 C8 H8A 109.5 . .
C7 C8 H8B 109.5 . .
H8A C8 H8B 109.5 . .
C7 C8 H8C 109.5 . .
H8A C8 H8C 109.5 . .
H8B C8 H8C 109.5 . .
C7 O2 C2 117.92(9) . .

loop_
_geom_bond_atom_site_label_1
_geom_bond_atom_site_label_2
_geom_bond_distance
_geom_bond_site_symmetry_2
C1 C1 1.382(3) 7_575
C1 C2 1.3830(18) .
C1 H1 0.9300 .
C2 C3 1.3834(17) .
C2 O2 1.4102(15) .
C3 C3 1.401(2) 7_575
C3 C4 1.5015(17) .
C4 C6 1.5381(17) .
C4 C5 1.5419(19) .
C4 H4 0.9800 .
C5 C5 1.538(3) 7_575
C5 H5A 0.9700 .
C5 H5B 0.9700 .
C6 C6 1.540(3) 7_575
C6 H6A 0.9700 .
C6 H6B 0.9700 .
C7 O1 1.1939(16) .
C7 O2 1.3523(16) .
C7 C8 1.4860(19) .
C8 H8A 0.9600 .
C8 H8B 0.9600 .
C8 H8C 0.9600 .

loop_
_geom_torsion_atom_site_label_1
_geom_torsion_atom_site_label_2
_geom_torsion_atom_site_label_3
_geom_torsion_atom_site_label_4
_geom_torsion
_geom_torsion_site_symmetry_1
_geom_torsion_site_symmetry_4
C1 C1 C2 C3 0.44(13) 7_575 .
C1 C1 C2 O2 -174.32(6) 7_575 .
C1 C2 C3 C3 -0.44(13) . 7_575
O2 C2 C3 C3 174.23(7) . 7_575
C1 C2 C3 C4 -179.51(11) . .
O2 C2 C3 C4 -4.84(17) . .
C2 C3 C4 C6 -122.79(13) . .
C3 C3 C4 C6 58.09(10) 7_575 .
C2 C3 C4 C5 121.01(13) . .
C3 C3 C4 C5 -58.11(10) 7_575 .
C3 C4 C5 C5 56.05(10) . 7_575
C6 C4 C5 C5 -60.30(9) . 7_575
C3 C4 C6 C6 -56.04(10) . 7_575
C5 C4 C6 C6 60.31(9) . 7_575
O1 C7 O2 C2 -4.2(2) . .
C8 C7 O2 C2 175.45(11) . .
C3 C2 O2 C7 88.97(14) . .
C1 C2 O2 C7 -96.17(13) . .
